data_9008218
loop_
_publ_author_name
'Weitz, G.'

_publ_section_title
;
 Die struktur des saninins bei verschiedenen ordnungsgraden
 Note: before heating
;
_journal_name_full 'Zeitschrift fur Kristallographie'
_journal_page_first 418
_journal_page_last 426
_journal_volume 136
_journal_year 1972
_chemical_compound_source 'Volkesfeld, Eifel'
_chemical_formula_sum 'Al K O8 Si3'
_chemical_name_mineral Sanidine
_space_group_IT_number 12
_symmetry_space_group_name_Hall '-C 2y'
_symmetry_space_group_name_H-M 'C 1 2/m 1'
_cell_angle_alpha 90
_cell_angle_beta 116.02
_cell_angle_gamma 90
_cell_formula_units_Z 4
_cell_length_a 8.549
_cell_length_b 13.028
_cell_length_c 7.188
_cell_volume 719.428
_database_code_amcsd 0010740
_exptl_crystal_density_diffrn 2.570
_cod_original_formula_sum 'K (Al Si3) O8'
_cod_database_code 9008218

loop_
_space_group_symop_operation_xyz
x,y,z
1/2+x,1/2+y,z
x,-y,z
1/2+x,1/2-y,z
-x,y,-z
1/2-x,1/2+y,-z
-x,-y,-z
1/2-x,1/2-y,-z

loop_
_atom_site_aniso_label
_atom_site_aniso_U_11
_atom_site_aniso_U_22
_atom_site_aniso_U_33
_atom_site_aniso_U_12
_atom_site_aniso_U_13
_atom_site_aniso_U_23
K 0.01435 0.03009 0.02494 0.00000 0.00578 0.00000
Al1 0.00867 0.00860 0.00655 0.00101 0.00327 -0.00171
Si1 0.00867 0.00860 0.00655 0.00101 0.00327 -0.00171
Al2 0.00777 0.00516 0.00824 -0.00051 0.00302 -0.00043
Si2 0.00777 0.00516 0.00824 -0.00051 0.00302 -0.00043
OA1 0.03319 0.03009 0.02346 0.00000 0.01584 0.00000
OA2 0.02721 0.01892 0.02832 0.00000 0.00578 0.00000
OB 0.02721 0.03955 0.03086 0.00051 0.01735 -0.00384
OC 0.02272 0.02408 0.02917 -0.00203 0.01106 -0.00256
OD 0.02661 0.02752 0.01712 0.00101 0.00478 0.00171

loop_
_atom_site_label
_atom_site_fract_x
_atom_site_fract_y
_atom_site_fract_z
_atom_site_occupancy
_atom_site_type_symbol
_atom_site_attached_hydrogens
K 0.28380 0.00000 0.13660 1.00000 K 0
Al1 0.00940 0.18430 0.22390 0.27000 Al 0
Si1 0.00940 0.18430 0.22390 0.73000 Si 0
Al2 0.70730 0.11780 0.34430 0.23000 Al 0
Si2 0.70730 0.11780 0.34430 0.77000 Si 0
OA1 0.00000 0.14520 0.00000 1.00000 O 0
OA2 0.63280 0.00000 0.28380 1.00000 O 0
OB 0.82810 0.14440 0.22720 1.00000 O 0
OC 0.03370 0.30960 0.25840 1.00000 O 0
OD 0.18140 0.12620 0.40520 1.00000 O 0

loop_
_cod_changelog_entry_id
_cod_changelog_entry_author
_cod_changelog_entry_date
_cod_changelog_entry_text
1
;cod-tools version 3.8.0
Id: cif_guess_AMCSD_atom_types 9581 2023-05-17 12:35:41Z saulius
;
2023-05-23T09:18:00+03:00
;Derived atom types and hydrogen counts
from atom names that follow the AMCSD naming convention
(Wat == water, O-H == hydroxyl).
;

loop_
_cod_related_entry_id
_cod_related_entry_database
_cod_related_entry_code
1 AMCSD 0010740
